data_7150702
loop_
_publ_author_name
'Pandey, Ganesh'
'Grahacharya, Debasish'
'Shashidhara, K. S.'
'Khan, M. Islam'
'Puranik, Vedavati G.'

_publ_section_title
;
 Synthesis of polyfunctional quinolizidine alkaloids: development
 towards selective glycosidase inhibitors
;
_journal_issue 16
_journal_name_full 'Organic &amp; Biomolecular Chemistry'
_journal_page_first 3300
_journal_page_last 3307
_journal_paper_doi 10.1039/b907007a
_journal_volume 7
_journal_year 2009
_chemical_formula_moiety 'C13 H23 N O4'
_chemical_formula_sum 'C13 H23 N O4'
_chemical_formula_weight 257.32
_chemical_melting_point 408.6(5)
_chemical_name_common quinolizidine
_chemical_name_systematic
;
?
;
_space_group_IT_number 19
_symmetry_cell_setting orthorhombic
_symmetry_space_group_name_Hall 'P 2ac 2ab'
_symmetry_space_group_name_H-M 'P 21 21 21'
_atom_sites_solution_hydrogens geom
_atom_sites_solution_primary direct
_atom_sites_solution_secondary difmap
_audit_creation_method SHELXL-97
_cell_angle_alpha 90.00
_cell_angle_beta 90.00
_cell_angle_gamma 90.00
_cell_formula_units_Z 4
_cell_length_a 5.3743(4)
_cell_length_b 10.2506(7)
_cell_length_c 24.3106(17)
_cell_measurement_reflns_used 3392
_cell_measurement_temperature 296(2)
_cell_measurement_theta_max 25.246
_cell_measurement_theta_min 2.599
_cell_volume 1339.27(16)
_computing_cell_refinement 'BRUKER SAINT'
_computing_data_collection 'BRUKER SMART'
_computing_data_reduction 'BRUKER SAINT'
_computing_molecular_graphics 'SHELXTL, PyMOL and PLATON'
_computing_publication_material SHELXTL
_computing_structure_refinement 'SHELXL-97 (Sheldrick, 1997)'
_computing_structure_solution 'SHELXS-97 (Sheldrick, 1990)'
_diffrn_ambient_temperature 296(2)
_diffrn_measured_fraction_theta_full 1.000
_diffrn_measured_fraction_theta_max 1.000
_diffrn_measurement_device 'Bruker Smart APEX'
_diffrn_measurement_device_type 'CCD Area Detector'
_diffrn_measurement_method 'Omega Scan'
_diffrn_radiation_monochromator graphite
_diffrn_radiation_source 'fine-focus sealed tube'
_diffrn_radiation_type MoK\a
_diffrn_radiation_wavelength 0.71073
_diffrn_reflns_av_R_equivalents 0.0398
_diffrn_reflns_av_sigmaI/netI 0.0288
_diffrn_reflns_limit_h_max 6
_diffrn_reflns_limit_h_min -6
_diffrn_reflns_limit_k_max 12
_diffrn_reflns_limit_k_min -12
_diffrn_reflns_limit_l_max 28
_diffrn_reflns_limit_l_min -28
_diffrn_reflns_number 12741
_diffrn_reflns_theta_full 25.00
_diffrn_reflns_theta_max 25.00
_diffrn_reflns_theta_min 1.68
_exptl_absorpt_coefficient_mu 0.094
_exptl_absorpt_correction_T_max 0.9990
_exptl_absorpt_correction_T_min 0.9793
_exptl_absorpt_correction_type multi-scan
_exptl_absorpt_process_details 'Bruker SADABS'
_exptl_crystal_colour colourless
_exptl_crystal_density_diffrn 1.276
_exptl_crystal_density_method 'not measured'
_exptl_crystal_description needle
_exptl_crystal_F_000 560
_exptl_crystal_size_max 0.22
_exptl_crystal_size_mid 0.07
_exptl_crystal_size_min 0.01
_refine_diff_density_max 0.153
_refine_diff_density_min -0.200
_refine_diff_density_rms 0.052
_refine_ls_abs_structure_details 'Flack H D (1983), Acta Cryst. A39, 876-881'
_refine_ls_abs_structure_Flack -0.4(11)
_refine_ls_extinction_method none
_refine_ls_goodness_of_fit_ref 1.068
_refine_ls_hydrogen_treatment riding
_refine_ls_matrix_type full
_refine_ls_number_parameters 167
_refine_ls_number_reflns 2369
_refine_ls_number_restraints 0
_refine_ls_restrained_S_all 1.068
_refine_ls_R_factor_all 0.0435
_refine_ls_R_factor_gt 0.0358
_refine_ls_shift/su_max 0.000
_refine_ls_shift/su_mean 0.000
_refine_ls_structure_factor_coef Fsqd
_refine_ls_weighting_details 'calc w=1/[\s^2^(Fo^2^)+(0.0475P)^2^+0.0990P] where P=(Fo^2^+2Fc^2^)/3'
_refine_ls_weighting_scheme calc
_refine_ls_wR_factor_gt 0.0823
_refine_ls_wR_factor_ref 0.0856
_reflns_number_gt 2067
_reflns_number_total 2369
_reflns_threshold_expression >2sigma(I)
_cod_data_source_file b907007a.txt
_cod_data_source_block C13H23NO4compound23
_cod_depositor_comments
;
The following automatic conversions were performed:
'_symmetry_cell_setting' value 'Orthorhombic' changed to 'orthorhombic'
according to '/home/saulius/struct/CIF-dictionaries/cif_core.dic'
dictionary named 'cif_core.dic' version 2.4.1 from 2010-06-29.

Automatic conversion script
Id: cif_fix_enum 1527 2010-12-29 10:47:43Z saulius 

The following automatic conversions were performed:

'_chemical_melting_point' value '135-136 degree centigrade' was
changed to '408.6(5)' - it was converted from degrees Celsius(C) to
Kelvins(K), the average value was taken and precision was estimated.

Automatic conversion script
Id: cif_fix_values 1646 2011-03-28 12:23:43Z adriana 
;
_cod_original_sg_symbol_H-M P212121
_cod_database_code 7150702

loop_
_symmetry_equiv_pos_as_xyz
'x, y, z'
'-x+1/2, -y, z+1/2'
'-x, y+1/2, -z+1/2'
'x+1/2, -y+1/2, -z'

loop_
_atom_site_label
_atom_site_type_symbol
_atom_site_fract_x
_atom_site_fract_y
_atom_site_fract_z
_atom_site_U_iso_or_equiv
_atom_site_adp_type
_atom_site_occupancy
_atom_site_symmetry_multiplicity
_atom_site_calc_flag
_atom_site_refinement_flags
_atom_site_disorder_assembly
_atom_site_disorder_group
O1 O 0.7933(2) -0.16402(12) 0.07612(6) 0.0445(3) Uani 1 1 d . . .
C2 C 0.6961(4) -0.28757(18) 0.09738(8) 0.0431(5) Uani 1 1 d . . .
O3 O 0.5145(2) -0.25258(12) 0.13955(5) 0.0425(3) Uani 1 1 d . . .
C3A C 0.4512(3) -0.11843(16) 0.12911(8) 0.0334(4) Uani 1 1 d . . .
H3A H 0.3316 -0.1121 0.0988 0.040 Uiso 1 1 calc R . .
C4 C 0.3598(3) -0.04334(18) 0.17843(7) 0.0373(4) Uani 1 1 d . . .
H4A H 0.2035 -0.0793 0.1914 0.045 Uiso 1 1 calc R . .
H4B H 0.4803 -0.0482 0.2081 0.045 Uiso 1 1 calc R . .
N5 N 0.3254(3) 0.09389(14) 0.16083(6) 0.0323(3) Uani 1 1 d . . .
C6 C 0.2430(4) 0.1704(2) 0.20986(7) 0.0438(5) Uani 1 1 d . . .
H6A H 0.3708 0.1660 0.2380 0.053 Uiso 1 1 calc R . .
H6B H 0.0930 0.1314 0.2247 0.053 Uiso 1 1 calc R . .
C7 C 0.1918(4) 0.3132(2) 0.19610(8) 0.0485(5) Uani 1 1 d . . .
H7A H 0.0527 0.3186 0.1708 0.058 Uiso 1 1 calc R . .
H7B H 0.1469 0.3597 0.2294 0.058 Uiso 1 1 calc R . .
C8 C 0.4190(4) 0.3769(2) 0.17034(8) 0.0467(5) Uani 1 1 d . . .
H8A H 0.5517 0.3825 0.1973 0.056 Uiso 1 1 calc R . .
H8B H 0.3779 0.4647 0.1585 0.056 Uiso 1 1 calc R . .
C9 C 0.5058(3) 0.29610(17) 0.12083(7) 0.0382(4) Uani 1 1 d . . .
H9B H 0.6554 0.3346 0.1056 0.046 Uiso 1 1 calc R . .
H9C H 0.3782 0.2974 0.0926 0.046 Uiso 1 1 calc R . .
C9A C 0.5591(3) 0.15412(17) 0.13763(7) 0.0309(4) Uani 1 1 d . . .
H9A H 0.6804 0.1574 0.1677 0.037 Uiso 1 1 calc R . .
C10 C 0.6833(3) 0.07373(17) 0.08952(7) 0.0306(4) Uani 1 1 d . . .
C10A C 0.7008(3) -0.06430(17) 0.11190(7) 0.0333(4) Uani 1 1 d . . .
H10A H 0.8078 -0.0621 0.1445 0.040 Uiso 1 1 calc R . .
O2 O 0.9261(2) 0.12660(12) 0.07924(5) 0.0372(3) Uani 1 1 d . . .
H2 H 1.0172 0.1108 0.1055 0.056 Uiso 1 1 calc R . .
O4 O 0.6106(2) 0.19303(14) 0.00335(5) 0.0455(4) Uani 1 1 d . . .
H4 H 0.4836 0.2299 -0.0070 0.068 Uiso 1 1 calc R . .
C11 C 0.5456(3) 0.07945(17) 0.03395(7) 0.0333(4) Uani 1 1 d . . .
H11A H 0.5864 0.0025 0.0126 0.040 Uiso 1 1 calc R . .
H11B H 0.3676 0.0791 0.0405 0.040 Uiso 1 1 calc R . .
C12 C 0.5718(5) -0.3589(2) 0.05020(9) 0.0584(6) Uani 1 1 d . . .
H12A H 0.4303 -0.3098 0.0378 0.088 Uiso 1 1 calc R . .
H12B H 0.5184 -0.4435 0.0624 0.088 Uiso 1 1 calc R . .
H12C H 0.6878 -0.3686 0.0205 0.088 Uiso 1 1 calc R . .
C13 C 0.9007(4) -0.3640(2) 0.12507(10) 0.0574(6) Uani 1 1 d . . .
H13A H 1.0163 -0.3944 0.0979 0.086 Uiso 1 1 calc R . .
H13B H 0.8301 -0.4372 0.1441 0.086 Uiso 1 1 calc R . .
H13C H 0.9857 -0.3089 0.1509 0.086 Uiso 1 1 calc R . .

loop_
_atom_site_aniso_label
_atom_site_aniso_U_11
_atom_site_aniso_U_22
_atom_site_aniso_U_33
_atom_site_aniso_U_23
_atom_site_aniso_U_13
_atom_site_aniso_U_12
O1 0.0454(7) 0.0318(7) 0.0564(8) 0.0077(6) 0.0174(7) 0.0046(6)
C2 0.0400(11) 0.0337(10) 0.0557(11) 0.0096(9) 0.0058(10) 0.0007(9)
O3 0.0400(8) 0.0341(7) 0.0533(8) 0.0130(6) 0.0096(6) 0.0000(6)
C3A 0.0290(9) 0.0334(10) 0.0378(9) 0.0098(8) 0.0018(8) -0.0005(8)
C4 0.0309(10) 0.0446(11) 0.0364(10) 0.0129(8) 0.0022(8) -0.0037(8)
N5 0.0267(7) 0.0379(8) 0.0325(7) 0.0026(6) 0.0028(6) -0.0007(7)
C6 0.0369(11) 0.0582(13) 0.0363(10) -0.0032(9) 0.0049(8) -0.0038(9)
C7 0.0434(11) 0.0518(12) 0.0503(12) -0.0149(10) 0.0054(10) 0.0012(10)
C8 0.0440(11) 0.0443(12) 0.0518(12) -0.0108(9) -0.0031(10) -0.0007(9)
C9 0.0378(10) 0.0353(10) 0.0416(10) -0.0019(8) -0.0009(8) -0.0024(8)
C9A 0.0248(8) 0.0378(10) 0.0301(8) 0.0015(8) -0.0043(7) -0.0039(8)
C10 0.0222(8) 0.0345(9) 0.0352(9) 0.0054(8) 0.0035(7) -0.0019(8)
C10A 0.0278(9) 0.0369(10) 0.0353(9) 0.0073(8) 0.0013(8) 0.0022(8)
O2 0.0240(6) 0.0448(7) 0.0426(7) 0.0126(6) -0.0012(6) -0.0050(6)
O4 0.0371(7) 0.0520(9) 0.0475(8) 0.0232(7) -0.0003(6) 0.0040(6)
C11 0.0317(9) 0.0356(10) 0.0325(9) 0.0036(8) 0.0009(8) 0.0014(8)
C12 0.0602(13) 0.0528(13) 0.0622(14) 0.0006(11) 0.0031(12) -0.0028(12)
C13 0.0396(11) 0.0476(12) 0.0851(16) 0.0174(12) 0.0017(12) 0.0072(10)

loop_
_atom_type_symbol
_atom_type_description
_atom_type_scat_dispersion_real
_atom_type_scat_dispersion_imag
_atom_type_scat_source
C C 0.0033 0.0016 'International Tables Vol C Tables 4.2.6.8 and 6.1.1.4'
H H 0.0000 0.0000 'International Tables Vol C Tables 4.2.6.8 and 6.1.1.4'
N N 0.0061 0.0033 'International Tables Vol C Tables 4.2.6.8 and 6.1.1.4'
O O 0.0106 0.0060 'International Tables Vol C Tables 4.2.6.8 and 6.1.1.4'

loop_
_geom_angle_atom_site_label_1
_geom_angle_atom_site_label_2
_geom_angle_atom_site_label_3
_geom_angle
_geom_angle_site_symmetry_1
_geom_angle_site_symmetry_3
_geom_angle_publ_flag
C10A O1 C2 106.21(13) . . ?
O3 C2 O1 105.90(13) . . ?
O3 C2 C13 107.55(16) . . ?
O1 C2 C13 110.27(16) . . ?
O3 C2 C12 110.80(16) . . ?
O1 C2 C12 107.90(16) . . ?
C13 C2 C12 114.11(18) . . ?
C3A O3 C2 105.58(13) . . ?
O3 C3A C4 115.12(15) . . ?
O3 C3A C10A 100.96(13) . . ?
C4 C3A C10A 108.81(15) . . ?
O3 C3A H3A 110.5 . . ?
C4 C3A H3A 110.5 . . ?
C10A C3A H3A 110.5 . . ?
N5 C4 C3A 107.19(14) . . ?
N5 C4 H4A 110.3 . . ?
C3A C4 H4A 110.3 . . ?
N5 C4 H4B 110.3 . . ?
C3A C4 H4B 110.3 . . ?
H4A C4 H4B 108.5 . . ?
C4 N5 C6 107.76(13) . . ?
C4 N5 C9A 113.11(13) . . ?
C6 N5 C9A 109.26(13) . . ?
N5 C6 C7 112.46(15) . . ?
N5 C6 H6A 109.1 . . ?
C7 C6 H6A 109.1 . . ?
N5 C6 H6B 109.1 . . ?
C7 C6 H6B 109.1 . . ?
H6A C6 H6B 107.8 . . ?
C8 C7 C6 110.96(17) . . ?
C8 C7 H7A 109.4 . . ?
C6 C7 H7A 109.4 . . ?
C8 C7 H7B 109.4 . . ?
C6 C7 H7B 109.4 . . ?
H7A C7 H7B 108.0 . . ?
C7 C8 C9 109.60(16) . . ?
C7 C8 H8A 109.8 . . ?
C9 C8 H8A 109.8 . . ?
C7 C8 H8B 109.8 . . ?
C9 C8 H8B 109.8 . . ?
H8A C8 H8B 108.2 . . ?
C8 C9 C9A 111.06(15) . . ?
C8 C9 H9B 109.4 . . ?
C9A C9 H9B 109.4 . . ?
C8 C9 H9C 109.4 . . ?
C9A C9 H9C 109.4 . . ?
H9B C9 H9C 108.0 . . ?
N5 C9A C9 109.35(14) . . ?
N5 C9A C10 114.53(13) . . ?
C9 C9A C10 112.07(14) . . ?
N5 C9A H9A 106.8 . . ?
C9 C9A H9A 106.8 . . ?
C10 C9A H9A 106.8 . . ?
O2 C10 C10A 110.96(13) . . ?
O2 C10 C11 105.63(13) . . ?
C10A C10 C11 112.29(14) . . ?
O2 C10 C9A 108.44(13) . . ?
C10A C10 C9A 104.31(13) . . ?
C11 C10 C9A 115.25(13) . . ?
O1 C10A C3A 102.38(14) . . ?
O1 C10A C10 117.98(14) . . ?
C3A C10A C10 112.71(14) . . ?
O1 C10A H10A 107.8 . . ?
C3A C10A H10A 107.8 . . ?
C10 C10A H10A 107.8 . . ?
C10 O2 H2 109.5 . . ?
C11 O4 H4 109.5 . . ?
O4 C11 C10 111.78(14) . . ?
O4 C11 H11A 109.3 . . ?
C10 C11 H11A 109.3 . . ?
O4 C11 H11B 109.3 . . ?
C10 C11 H11B 109.3 . . ?
H11A C11 H11B 107.9 . . ?
C2 C12 H12A 109.5 . . ?
C2 C12 H12B 109.5 . . ?
H12A C12 H12B 109.5 . . ?
C2 C12 H12C 109.5 . . ?
H12A C12 H12C 109.5 . . ?
H12B C12 H12C 109.5 . . ?
C2 C13 H13A 109.5 . . ?
C2 C13 H13B 109.5 . . ?
H13A C13 H13B 109.5 . . ?
C2 C13 H13C 109.5 . . ?
H13A C13 H13C 109.5 . . ?
H13B C13 H13C 109.5 . . ?

loop_
_geom_bond_atom_site_label_1
_geom_bond_atom_site_label_2
_geom_bond_distance
_geom_bond_site_symmetry_2
_geom_bond_publ_flag
O1 C10A 1.431(2) . ?
O1 C2 1.464(2) . ?
C2 O3 1.460(2) . ?
C2 C13 1.508(3) . ?
C2 C12 1.516(3) . ?
O3 C3A 1.439(2) . ?
C3A C4 1.507(3) . ?
C3A C10A 1.511(2) . ?
C3A H3A 0.9800 . ?
C4 N5 1.482(2) . ?
C4 H4A 0.9700 . ?
C4 H4B 0.9700 . ?
N5 C6 1.494(2) . ?
N5 C9A 1.509(2) . ?
C6 C7 1.526(3) . ?
C6 H6A 0.9700 . ?
C6 H6B 0.9700 . ?
C7 C8 1.520(3) . ?
C7 H7A 0.9700 . ?
C7 H7B 0.9700 . ?
C8 C9 1.534(3) . ?
C8 H8A 0.9700 . ?
C8 H8B 0.9700 . ?
C9 C9A 1.539(2) . ?
C9 H9B 0.9700 . ?
C9 H9C 0.9700 . ?
C9A C10 1.579(2) . ?
C9A H9A 0.9800 . ?
C10 O2 1.4349(19) . ?
C10 C10A 1.519(2) . ?
C10 C11 1.541(2) . ?
C10A H10A 0.9800 . ?
O2 H2 0.8200 . ?
O4 C11 1.425(2) . ?
O4 H4 0.8200 . ?
C11 H11A 0.9700 . ?
C11 H11B 0.9700 . ?
C12 H12A 0.9600 . ?
C12 H12B 0.9600 . ?
C12 H12C 0.9600 . ?
C13 H13A 0.9600 . ?
C13 H13B 0.9600 . ?
C13 H13C 0.9600 . ?

loop_
_geom_torsion_atom_site_label_1
_geom_torsion_atom_site_label_2
_geom_torsion_atom_site_label_3
_geom_torsion_atom_site_label_4
_geom_torsion
_geom_torsion_site_symmetry_1
_geom_torsion_site_symmetry_2
_geom_torsion_site_symmetry_3
_geom_torsion_site_symmetry_4
_geom_torsion_publ_flag
C10A O1 C2 O3 9.55(18) . . . . ?
C10A O1 C2 C13 -106.52(18) . . . . ?
C10A O1 C2 C12 128.24(17) . . . . ?
O1 C2 O3 C3A 18.58(18) . . . . ?
C13 C2 O3 C3A 136.48(16) . . . . ?
C12 C2 O3 C3A -98.17(17) . . . . ?
C2 O3 C3A C4 -154.60(15) . . . . ?
C2 O3 C3A C10A -37.64(17) . . . . ?
O3 C3A C4 N5 175.25(13) . . . . ?
C10A C3A C4 N5 62.82(18) . . . . ?
C3A C4 N5 C6 -178.09(14) . . . . ?
C3A C4 N5 C9A -57.21(18) . . . . ?
C4 N5 C6 C7 -177.82(15) . . . . ?
C9A N5 C6 C7 58.9(2) . . . . ?
N5 C6 C7 C8 -56.4(2) . . . . ?
C6 C7 C8 C9 53.7(2) . . . . ?
C7 C8 C9 C9A -56.4(2) . . . . ?
C4 N5 C9A C9 -179.72(14) . . . . ?
C6 N5 C9A C9 -59.70(17) . . . . ?
C4 N5 C9A C10 53.55(18) . . . . ?
C6 N5 C9A C10 173.57(14) . . . . ?
C8 C9 C9A N5 59.69(19) . . . . ?
C8 C9 C9A C10 -172.20(14) . . . . ?
N5 C9A C10 O2 -168.37(12) . . . . ?
C9 C9A C10 O2 66.32(17) . . . . ?
N5 C9A C10 C10A -50.06(17) . . . . ?
C9 C9A C10 C10A -175.38(14) . . . . ?
N5 C9A C10 C11 73.51(17) . . . . ?
C9 C9A C10 C11 -51.80(19) . . . . ?
C2 O1 C10A C3A -32.37(17) . . . . ?
C2 O1 C10A C10 -156.73(15) . . . . ?
O3 C3A C10A O1 43.29(16) . . . . ?
C4 C3A C10A O1 164.81(13) . . . . ?
O3 C3A C10A C10 171.07(14) . . . . ?
C4 C3A C10A C10 -67.41(19) . . . . ?
O2 C10 C10A O1 -67.2(2) . . . . ?
C11 C10 C10A O1 50.8(2) . . . . ?
C9A C10 C10A O1 176.25(14) . . . . ?
O2 C10 C10A C3A 173.76(14) . . . . ?
C11 C10 C10A C3A -68.28(19) . . . . ?
C9A C10 C10A C3A 57.20(18) . . . . ?
O2 C10 C11 O4 -36.13(18) . . . . ?
C10A C10 C11 O4 -157.21(14) . . . . ?
C9A C10 C11 O4 83.54(17) . . . . ?

loop_
_cod_related_entry_id
_cod_related_entry_database
_cod_related_entry_code
1 ChemSpider 25943829
